data_2211407
loop_
_publ_author_name
'Katarzyna D. Koclega'
'Maksymilian Chruszcz'
'Wladek Minor'

_publ_section_title
;
 3-(Ethyldimethylammonio)propanesulfonate
;
_journal_coeditor_code GK2041
_journal_issue 12
_journal_name_full 'Acta Crystallographica Section E'
_journal_page_first o5757
_journal_page_last o5759
_journal_paper_doi 10.1107/S1600536806048069
_journal_volume 62
_journal_year 2006
_chemical_formula_iupac 'C7 H17 N O3 S'
_chemical_formula_moiety 'C7 H17 N O3 S'
_chemical_formula_sum 'C7 H17 N O3 S'
_chemical_formula_weight 195.282
_chemical_name_common NDSB-195
_chemical_name_systematic 'ethyldimethylammoniopropane sulfonate'
_space_group_IT_number 61
_symmetry_cell_setting orthorhombic
_symmetry_space_group_name_Hall '-P 2ac 2ab'
_symmetry_space_group_name_H-M 'P b c a'
_atom_sites_solution_hydrogens geom
_atom_sites_solution_primary direct
_atom_sites_solution_secondary difmap
_audit_block_code ndsb195
_audit_conform_dict_name cif_core.dic
_audit_conform_dict_version 2.3
_audit_creation_method 'HKL2000-CIF automatic completion and interactive editing'
_cell_angle_alpha 90.00
_cell_angle_beta 90.00
_cell_angle_gamma 90.00
_cell_formula_units_Z 8
_cell_length_a 12.3690(10)
_cell_length_b 11.9640(10)
_cell_length_c 12.8440(10)
_cell_measurement_reflns_used 1839
_cell_measurement_temperature 106(2)
_cell_measurement_theta_max 72.25
_cell_measurement_theta_min 6.19
_cell_volume 1900.7(3)
_computing_cell_refinement HKL-2000
_computing_data_collection 'HKL-2000 (Otwinowski & Minor, 1997)'
_computing_data_reduction HKL-2000
_computing_molecular_graphics
;
HKL-3000SM,
ORTEPIII (Burnett & Johnson, 1996) and
ORTEP-3 (Farrugia, 1997)
;
_computing_publication_material HKL-3000SM
_computing_structure_refinement 'HKL-3000SM and SHELXL97 (Sheldrick, 1997)'
_computing_structure_solution 'HKL-3000SM (Minor <i>et al.</i>,  2006) and SHELXS97 (Sheldrick, 1990)'
_diffrn_ambient_temperature 106(2)
_diffrn_detector_area_resol_mean 10
_diffrn_measured_fraction_theta_full 0.980
_diffrn_measured_fraction_theta_max 0.980
_diffrn_measurement_device 'oscillation camera'
_diffrn_measurement_device_type 'Rigaku R-AXIS RAPID'
_diffrn_measurement_method '\w scan with \c offset'
_diffrn_radiation_monochromator graphite
_diffrn_radiation_source 'fine-focus sealed tube'
_diffrn_radiation_type CuK\a
_diffrn_radiation_wavelength 1.54179
_diffrn_reflns_av_R_equivalents 0.0136
_diffrn_reflns_av_sigmaI/netI 0.0146
_diffrn_reflns_limit_h_max 15
_diffrn_reflns_limit_h_min -15
_diffrn_reflns_limit_k_max 13
_diffrn_reflns_limit_k_min -14
_diffrn_reflns_limit_l_max 15
_diffrn_reflns_limit_l_min -15
_diffrn_reflns_number 3381
_diffrn_reflns_reduction_process
;
 data merged using denzo and scalepack by evaluating a new profile for each
 reflection based on spots lying within a pre-specified radius
;
_diffrn_reflns_theta_full 72.25
_diffrn_reflns_theta_max 72.25
_diffrn_reflns_theta_min 6.19
_diffrn_standards_decay_% 0
_exptl_absorpt_coefficient_mu 2.818
_exptl_absorpt_correction_T_max 0.80
_exptl_absorpt_correction_T_min 0.61
_exptl_absorpt_correction_type multi-scan
_exptl_absorpt_process_details '(Otwinowski <i>et al.</i>,  2003)'
_exptl_crystal_colour colorless
_exptl_crystal_density_diffrn 1.365
_exptl_crystal_density_method 'not measured'
_exptl_crystal_description block
_exptl_crystal_F_000 848
_exptl_crystal_size_max 0.23
_exptl_crystal_size_mid 0.16
_exptl_crystal_size_min 0.08
_refine_diff_density_max 0.290
_refine_diff_density_min -0.359
_refine_ls_extinction_coef 0.00085(14)
_refine_ls_extinction_expression Fc^*^=kFc[1+0.001xFc^2^\l^3^/sin(2\q)]^-1/4^
_refine_ls_extinction_method SHELXL97
_refine_ls_goodness_of_fit_ref 1.034
_refine_ls_hydrogen_treatment constr
_refine_ls_matrix_type full
_refine_ls_number_parameters 110
_refine_ls_number_reflns 1839
_refine_ls_number_restraints 0
_refine_ls_restrained_S_all 1.034
_refine_ls_R_factor_all 0.0368
_refine_ls_R_factor_gt 0.0339
_refine_ls_shift/su_max 0.000
_refine_ls_shift/su_mean 0.000
_refine_ls_structure_factor_coef Fsqd
_refine_ls_weighting_details 'calc w=1/[\s^2^(Fo^2^)+(0.0463P)^2^+1.4076P] where P=(Fo^2^+2Fc^2^)/3'
_refine_ls_weighting_scheme calc
_refine_ls_wR_factor_gt 0.0899
_refine_ls_wR_factor_ref 0.0920
_reflns_number_gt 1695
_reflns_number_total 1839
_reflns_observed_criterion >-3sigma(I)
_reflns_threshold_expression >2sigma(I)
_cod_data_source_file gk2041.cif
_cod_data_source_block I
_cod_database_code 2211407
_cod_database_fobs_code 2211407

loop_
_symmetry_equiv_pos_as_xyz
'x, y, z'
'-x+1/2, -y, z+1/2'
'-x, y+1/2, -z+1/2'
'x+1/2, -y+1/2, -z'
'-x, -y, -z'
'x-1/2, y, -z-1/2'
'x, -y-1/2, z-1/2'
'-x-1/2, y-1/2, z'

loop_
_atom_site_type_symbol
_atom_site_label
_atom_site_fract_x
_atom_site_fract_y
_atom_site_fract_z
_atom_site_U_iso_or_equiv
_atom_site_adp_type
_atom_site_calc_flag
_atom_site_refinement_flags
_atom_site_occupancy
S S1 0.08225(3) -0.00207(3) 0.27742(3) 0.02018(16) Uani d . 1
O O2 0.04113(9) -0.10449(9) 0.32375(9) 0.0269(3) Uani d . 1
O O1 0.16302(9) 0.05369(10) 0.34126(9) 0.0298(3) Uani d . 1
O O3 0.11746(11) -0.01688(10) 0.16996(9) 0.0315(3) Uani d . 1
C C6 -0.31850(13) 0.31409(14) 0.42197(12) 0.0253(4) Uani d . 1
H H6A -0.3686 0.2735 0.3791 0.038 Uiso calc R 1
H H6B -0.2884 0.3749 0.3828 0.038 Uiso calc R 1
H H6C -0.3555 0.3429 0.4819 0.038 Uiso calc R 1
C C1 -0.02895(13) 0.09220(14) 0.27026(11) 0.0225(4) Uani d . 1
H H1A -0.0042 0.1623 0.2407 0.027 Uiso calc R 1
H H1B -0.0831 0.0614 0.2238 0.027 Uiso calc R 1
N N1 -0.22956(10) 0.23744(11) 0.45639(10) 0.0193(3) Uani d . 1
C C3 -0.17376(12) 0.19619(13) 0.35859(11) 0.0209(3) Uani d . 1
H H3A -0.1465 0.2605 0.3208 0.025 Uiso calc R 1
H H3B -0.2272 0.1600 0.3148 0.025 Uiso calc R 1
C C2 -0.08100(12) 0.11531(13) 0.37575(12) 0.0213(3) Uani d . 1
H H2A -0.1076 0.0463 0.4060 0.026 Uiso calc R 1
H H2B -0.0284 0.1476 0.4230 0.026 Uiso calc R 1
C C7 -0.15231(13) 0.30257(14) 0.52325(12) 0.0239(3) Uani d . 1
H H7A -0.0948 0.2545 0.5459 0.036 Uiso calc R 1
H H7B -0.1900 0.3314 0.5829 0.036 Uiso calc R 1
H H7C -0.1228 0.3635 0.4838 0.036 Uiso calc R 1
C C4 -0.27470(14) 0.13824(14) 0.51561(12) 0.0258(4) Uani d . 1
H H4A -0.3198 0.0950 0.4688 0.031 Uiso calc R 1
H H4B -0.2150 0.0909 0.5369 0.031 Uiso calc R 1
C C5 -0.34045(14) 0.16784(15) 0.61085(13) 0.0307(4) Uani d . 1
H H5A -0.3658 0.1006 0.6435 0.046 Uiso calc R 1
H H5B -0.4012 0.2129 0.5906 0.046 Uiso calc R 1
H H5C -0.2962 0.2089 0.6589 0.046 Uiso calc R 1

loop_
_atom_site_aniso_label
_atom_site_aniso_U_11
_atom_site_aniso_U_22
_atom_site_aniso_U_33
_atom_site_aniso_U_12
_atom_site_aniso_U_13
_atom_site_aniso_U_23
S1 0.0231(2) 0.0171(3) 0.0203(2) 0.00097(13) 0.00163(13) -0.00102(13)
O2 0.0272(6) 0.0207(6) 0.0329(6) 0.0003(5) 0.0030(5) 0.0047(5)
O1 0.0252(6) 0.0256(7) 0.0387(7) 0.0001(5) -0.0049(5) -0.0071(5)
O3 0.0410(7) 0.0293(7) 0.0244(6) 0.0075(5) 0.0098(5) -0.0015(5)
C6 0.0235(8) 0.0272(9) 0.0251(8) 0.0075(7) -0.0002(6) 0.0028(7)
C1 0.0269(8) 0.0198(9) 0.0209(8) 0.0021(6) -0.0001(6) -0.0006(6)
N1 0.0216(6) 0.0167(7) 0.0196(6) 0.0006(5) -0.0007(5) 0.0005(5)
C3 0.0248(7) 0.0203(8) 0.0176(7) 0.0022(6) 0.0000(6) 0.0004(6)
C2 0.0241(8) 0.0191(8) 0.0207(7) 0.0014(6) 0.0003(6) 0.0000(6)
C7 0.0251(8) 0.0224(8) 0.0243(8) -0.0021(6) -0.0020(6) -0.0051(6)
C4 0.0329(9) 0.0184(9) 0.0260(8) -0.0032(6) 0.0037(7) 0.0016(6)
C5 0.0348(9) 0.0259(10) 0.0315(9) -0.0004(7) 0.0091(7) 0.0041(7)

loop_
_atom_type_symbol
_atom_type_description
_atom_type_scat_dispersion_real
_atom_type_scat_dispersion_imag
_atom_type_scat_source
C C 0.0181 0.0091 'International Tables Vol C Tables 4.2.6.8 and 6.1.1.4'
H H 0.0000 0.0000 'International Tables Vol C Tables 4.2.6.8 and 6.1.1.4'
N N 0.0311 0.0180 'International Tables Vol C Tables 4.2.6.8 and 6.1.1.4'
O O 0.0492 0.0322 'International Tables Vol C Tables 4.2.6.8 and 6.1.1.4'
S S 0.3331 0.5567 'International Tables Vol C Tables 4.2.6.8 and 6.1.1.4'

loop_
_geom_angle_atom_site_label_1
_geom_angle_atom_site_label_2
_geom_angle_atom_site_label_3
_geom_angle
O2 S1 O1 113.33(7)
O2 S1 O3 112.92(7)
O1 S1 O3 112.60(8)
O2 S1 C1 106.54(7)
O1 S1 C1 105.61(7)
O3 S1 C1 105.00(7)
N1 C6 H6A 109.5
N1 C6 H6B 109.5
H6A C6 H6B 109.5
N1 C6 H6C 109.5
H6A C6 H6C 109.5
H6B C6 H6C 109.5
C2 C1 S1 113.26(11)
C2 C1 H1A 108.9
S1 C1 H1A 108.9
C2 C1 H1B 108.9
S1 C1 H1B 108.9
H1A C1 H1B 107.7
C6 N1 C7 108.55(12)
C6 N1 C3 106.79(11)
C7 N1 C3 110.66(11)
C6 N1 C4 110.89(12)
C7 N1 C4 110.70(12)
C3 N1 C4 109.18(12)
N1 C3 C2 115.57(12)
N1 C3 H3A 108.4
C2 C3 H3A 108.4
N1 C3 H3B 108.4
C2 C3 H3B 108.4
H3A C3 H3B 107.4
C3 C2 C1 107.80(12)
C3 C2 H2A 110.1
C1 C2 H2A 110.1
C3 C2 H2B 110.1
C1 C2 H2B 110.1
H2A C2 H2B 108.5
N1 C7 H7A 109.5
N1 C7 H7B 109.5
H7A C7 H7B 109.5
N1 C7 H7C 109.5
H7A C7 H7C 109.5
H7B C7 H7C 109.5
C5 C4 N1 114.89(13)
C5 C4 H4A 108.5
N1 C4 H4A 108.5
C5 C4 H4B 108.5
N1 C4 H4B 108.5
H4A C4 H4B 107.5
C4 C5 H5A 109.5
C4 C5 H5B 109.5
H5A C5 H5B 109.5
C4 C5 H5C 109.5
H5A C5 H5C 109.5
H5B C5 H5C 109.5

loop_
_geom_bond_atom_site_label_1
_geom_bond_atom_site_label_2
_geom_bond_distance
S1 O2 1.4541(12)
S1 O1 1.4546(12)
S1 O3 1.4581(12)
S1 C1 1.7811(16)
C6 N1 1.4988(19)
C6 H6A 0.9600
C6 H6B 0.9600
C6 H6C 0.9600
C1 C2 1.525(2)
C1 H1A 0.9700
C1 H1B 0.9700
N1 C7 1.5025(19)
N1 C3 1.5159(19)
N1 C4 1.516(2)
C3 C2 1.517(2)
C3 H3A 0.9700
C3 H3B 0.9700
C2 H2A 0.9700
C2 H2B 0.9700
C7 H7A 0.9600
C7 H7B 0.9600
C7 H7C 0.9600
C4 C5 1.511(2)
C4 H4A 0.9700
C4 H4B 0.9700
C5 H5A 0.9600
C5 H5B 0.9600
C5 H5C 0.9600

loop_
_geom_hbond_atom_site_label_D
_geom_hbond_atom_site_label_H
_geom_hbond_atom_site_label_A
_geom_hbond_site_symmetry_A
_geom_hbond_distance_DH
_geom_hbond_distance_HA
_geom_hbond_distance_DA
_geom_hbond_angle_DHA
C4 H4A O3 6_556 0.97 2.36 3.302(2) 163.8
C4 H4B O1 5_556 0.97 2.42 3.250(2) 143.3
C7 H7C O3 3 0.96 2.44 3.318(2) 152.1
C7 H7B O1 4_456 0.96 2.48 3.347(2) 150.2

loop_
_geom_torsion_atom_site_label_1
_geom_torsion_atom_site_label_2
_geom_torsion_atom_site_label_3
_geom_torsion_atom_site_label_4
_geom_torsion
O2 S1 C1 C2 57.69(13)
O1 S1 C1 C2 -63.11(13)
O3 S1 C1 C2 177.69(12)
C6 N1 C3 C2 -179.22(13)
C7 N1 C3 C2 62.82(17)
C4 N1 C3 C2 -59.26(16)
N1 C3 C2 C1 -174.78(13)
S1 C1 C2 C3 179.97(11)
C6 N1 C4 C5 -57.95(17)
C7 N1 C4 C5 62.59(18)
C3 N1 C4 C5 -175.35(13)

loop_
_cod_related_entry_id
_cod_related_entry_database
_cod_related_entry_code
1 ChemSpider 4391665
